data_7054943
loop_
_publ_author_name
'Schneider, Thomas H.'
'Rieger, Max'
'Ansorg, Kay'
'Sobolev, Alexandre N.'
'Schirmeister, Tanja'
'Engels, Bernd'
'Grabowsky, Simon'

_publ_section_title
;
 Vinyl sulfone building blocks in covalently reversible reactions with
 thiols
;
_journal_name_full 'New J. Chem.'
_journal_paper_doi 10.1039/C5NJ00368G
_journal_year 2015
_chemical_formula_moiety 'C17 H16 N2 O3 S2'
_chemical_formula_sum 'C17 H16 N2 O3 S2'
_chemical_formula_weight 360.44
_space_group_IT_number 14
_symmetry_cell_setting monoclinic
_symmetry_Int_Tables_number 14
_symmetry_space_group_name_Hall '-P 2ybc'
_symmetry_space_group_name_H-M 'P 1 21/c 1'
_atom_sites_solution_hydrogens geom
_atom_sites_solution_primary direct
_atom_sites_solution_secondary difmap
_audit_update_record
;
2012-08-20 deposited with the CCDC.
2015-05-27 downloaded from the CCDC.
;
_cell_angle_alpha 90.0
_cell_angle_beta 101.108(2)
_cell_angle_gamma 90.0
_cell_formula_units_Z 4
_cell_length_a 8.6156(2)
_cell_length_b 20.5840(4)
_cell_length_c 9.6518(2)
_cell_measurement_reflns_used 11293
_cell_measurement_temperature 100(2)
_cell_measurement_theta_max 37.5791
_cell_measurement_theta_min 3.6532
_cell_volume 1679.62(6)
_computing_cell_refinement
;
CrysAlisPro, Oxford Diffraction Ltd.,
Version 1.171.33.52 (release 06-11-2009 CrysAlis171 .NET)
(compiled Nov 6 2009,16:24:50)
;
_computing_data_collection
;
CrysAlisPro, Oxford Diffraction Ltd.,
Version 1.171.33.52 (release 06-11-2009 CrysAlis171 .NET)
(compiled Nov 6 2009,16:24:50)
;
_computing_data_reduction
;
CrysAlisPro, Oxford Diffraction Ltd.,
Version 1.171.33.52 (release 06-11-2009 CrysAlis171 .NET)
(compiled Nov 6 2009,16:24:50)
;
_computing_molecular_graphics 'X-Seed 2.0 (Barbour, 2001)'
_computing_publication_material 'SHELXL-97 (Sheldrick, 2008)'
_computing_structure_refinement 'SHELXL-97 (Sheldrick, 2008)'
_computing_structure_solution 'SHELXS-97 (Sheldrick, 2008)'
_diffrn_ambient_temperature 100(2)
_diffrn_detector_area_resol_mean 10.4738
_diffrn_measured_fraction_theta_full 0.999
_diffrn_measured_fraction_theta_max 0.959
_diffrn_measurement_device_type 'Oxford Diffraction Gemini-R Ultra, Ruby CCD'
_diffrn_measurement_method '\w scans'
_diffrn_radiation_monochromator graphite
_diffrn_radiation_source 'Enhance (Mo) X-ray Source'
_diffrn_radiation_type MoK\a
_diffrn_radiation_wavelength 0.71073
_diffrn_reflns_av_R_equivalents 0.0381
_diffrn_reflns_av_sigmaI/netI 0.0486
_diffrn_reflns_limit_h_max 14
_diffrn_reflns_limit_h_min -14
_diffrn_reflns_limit_k_max 35
_diffrn_reflns_limit_k_min -27
_diffrn_reflns_limit_l_max 14
_diffrn_reflns_limit_l_min -16
_diffrn_reflns_number 33211
_diffrn_reflns_theta_full 31.00
_diffrn_reflns_theta_max 37.69
_diffrn_reflns_theta_min 3.66
_exptl_absorpt_coefficient_mu 0.335
_exptl_absorpt_correction_T_max 1.00000
_exptl_absorpt_correction_T_min 0.98036
_exptl_absorpt_correction_type multi-scan
_exptl_absorpt_process_details
;
CrysAlisPro, Oxford Diffraction Ltd.,
Version 1.171.33.52 (release 06-11-2009 CrysAlis171 .NET)
(compiled Nov 6 2009,16:24:50)
Empirical absorption correction using spherical harmonics,
implemented in SCALE3 ABSPACK scaling algorithm.
;
_exptl_crystal_colour yellowish
_exptl_crystal_density_diffrn 1.425
_exptl_crystal_density_method 'not measured'
_exptl_crystal_description needle
_exptl_crystal_F_000 752
_exptl_crystal_size_max 0.37
_exptl_crystal_size_mid 0.15
_exptl_crystal_size_min 0.13
_refine_diff_density_max 0.492
_refine_diff_density_min -0.377
_refine_diff_density_rms 0.056
_refine_ls_extinction_method none
_refine_ls_goodness_of_fit_ref 1.006
_refine_ls_hydrogen_treatment refall
_refine_ls_matrix_type full
_refine_ls_number_parameters 281
_refine_ls_number_reflns 8593
_refine_ls_number_restraints 0
_refine_ls_restrained_S_all 1.006
_refine_ls_R_factor_all 0.0600
_refine_ls_R_factor_gt 0.0342
_refine_ls_shift/su_max 0.002
_refine_ls_shift/su_mean 0.000
_refine_ls_structure_factor_coef Fsqd
_refine_ls_weighting_details 'calc w=1/[\s^2^(Fo^2^)+(0.0350P)^2^+0.0000P] where P=(Fo^2^+2Fc^2^)/3'
_refine_ls_weighting_scheme calc
_refine_ls_wR_factor_gt 0.0756
_refine_ls_wR_factor_ref 0.0790
_reflns_number_gt 5829
_reflns_number_total 8593
_reflns_threshold_expression >2sigma(I)
_cod_data_source_file c5nj00368g3.cif
_cod_data_source_block TS812
_cod_original_sg_symbol_H-M 'P 21/c'
_cod_database_code 7054943

loop_
_symmetry_equiv_pos_as_xyz
'x, y, z'
'-x, y+1/2, -z+1/2'
'-x, -y, -z'
'x, -y-1/2, z-1/2'

loop_
_atom_site_label
_atom_site_type_symbol
_atom_site_fract_x
_atom_site_fract_y
_atom_site_fract_z
_atom_site_U_iso_or_equiv
_atom_site_adp_type
_atom_site_occupancy
_atom_site_symmetry_multiplicity
_atom_site_calc_flag
S1 S 0.53414(2) 0.579932(10) 0.80107(2) 0.01702(5) Uani 1 1 d
S2 S 0.10413(3) 0.485420(12) 0.85189(2) 0.02145(5) Uani 1 1 d
O1 O 0.62629(7) 0.52639(3) 0.76390(7) 0.02181(13) Uani 1 1 d
O2 O 0.61061(8) 0.62986(3) 0.89416(7) 0.02379(14) Uani 1 1 d
O3 O 0.10544(9) 0.27678(3) 0.32348(8) 0.02832(15) Uani 1 1 d
N1 N 0.29130(10) 0.62432(4) 1.05578(9) 0.02552(17) Uani 1 1 d
N2 N 0.36389(9) 0.44567(4) 0.75669(8) 0.01818(14) Uani 1 1 d
H2 H 0.4660(15) 0.4490(6) 0.7638(12) 0.027(3) Uiso 1 1 d
C1 C 0.37901(10) 0.54841(4) 0.87443(9) 0.01773(15) Uani 1 1 d
C2 C 0.29732(10) 0.49191(4) 0.82366(9) 0.01716(15) Uani 1 1 d
C3 C 0.32695(11) 0.58974(4) 0.97353(9) 0.01939(16) Uani 1 1 d
C4 C 0.07105(12) 0.39889(5) 0.86131(11) 0.02473(19) Uani 1 1 d
H4A H -0.0204(16) 0.3954(6) 0.9024(13) 0.035(3) Uiso 1 1 d
H4B H 0.0429(14) 0.3775(6) 0.7666(13) 0.030(3) Uiso 1 1 d
H4C H 0.1638(16) 0.3777(6) 0.9204(14) 0.037(3) Uiso 1 1 d
C5 C 0.43685(10) 0.61724(4) 0.64345(9) 0.01640(15) Uani 1 1 d
C6 C 0.38380(10) 0.57871(4) 0.52521(9) 0.01797(15) Uani 1 1 d
H6 H 0.4028(12) 0.5340(6) 0.5297(11) 0.020(3) Uiso 1 1 d
C7 C 0.30002(11) 0.60728(5) 0.40354(10) 0.02066(16) Uani 1 1 d
H7 H 0.2684(14) 0.5825(5) 0.3238(12) 0.025(3) Uiso 1 1 d
C8 C 0.27058(12) 0.67358(5) 0.40027(10) 0.02397(18) Uani 1 1 d
H8 H 0.2143(14) 0.6924(6) 0.3126(12) 0.029(3) Uiso 1 1 d
C9 C 0.32285(12) 0.71167(5) 0.51879(11) 0.02569(19) Uani 1 1 d
H9 H 0.3032(15) 0.7580(6) 0.5170(13) 0.034(3) Uiso 1 1 d
C10 C 0.40629(11) 0.68365(4) 0.64201(10) 0.02145(17) Uani 1 1 d
H10 H 0.4425(14) 0.7103(6) 0.7226(12) 0.026(3) Uiso 1 1 d
C11 C 0.28673(10) 0.40286(4) 0.64845(9) 0.01735(15) Uani 1 1 d
C12 C 0.33284(11) 0.33792(4) 0.65180(10) 0.02062(17) Uani 1 1 d
H12 H 0.4081(15) 0.3241(6) 0.7310(12) 0.030(3) Uiso 1 1 d
C13 C 0.26957(11) 0.29690(5) 0.54214(10) 0.02276(18) Uani 1 1 d
H13 H 0.2991(13) 0.2512(6) 0.5437(12) 0.022(3) Uiso 1 1 d
C14 C 0.15842(11) 0.32056(4) 0.42885(10) 0.02093(17) Uani 1 1 d
C15 C 0.10925(11) 0.38487(5) 0.42672(10) 0.02137(17) Uani 1 1 d
H15 H 0.0358(14) 0.4000(6) 0.3503(13) 0.030(3) Uiso 1 1 d
C16 C 0.17501(11) 0.42620(4) 0.53692(9) 0.02000(16) Uani 1 1 d
H16 H 0.1469(13) 0.4717(6) 0.5348(12) 0.023(3) Uiso 1 1 d
C17 C 0.01210(14) 0.30253(6) 0.19713(11) 0.0304(2) Uani 1 1 d
H17A H -0.0039(15) 0.2672(6) 0.1305(13) 0.036(3) Uiso 1 1 d
H17B H -0.0928(15) 0.3171(6) 0.2098(12) 0.027(3) Uiso 1 1 d
H17C H 0.0697(16) 0.3396(7) 0.1664(13) 0.040(4) Uiso 1 1 d

loop_
_atom_site_aniso_label
_atom_site_aniso_U_11
_atom_site_aniso_U_22
_atom_site_aniso_U_33
_atom_site_aniso_U_23
_atom_site_aniso_U_13
_atom_site_aniso_U_12
S1 0.01540(9) 0.01645(9) 0.01823(9) 0.00130(7) 0.00077(7) -0.00125(7)
S2 0.01724(10) 0.02430(11) 0.02324(11) 0.00135(8) 0.00494(8) -0.00079(8)
O1 0.0167(3) 0.0202(3) 0.0286(3) 0.0033(2) 0.0043(2) 0.0027(2)
O2 0.0227(3) 0.0233(3) 0.0227(3) -0.0017(2) -0.0024(2) -0.0063(3)
O3 0.0334(4) 0.0235(3) 0.0255(3) -0.0064(3) -0.0007(3) -0.0028(3)
N1 0.0311(4) 0.0225(4) 0.0240(4) -0.0001(3) 0.0078(3) -0.0026(3)
N2 0.0152(3) 0.0173(3) 0.0211(4) -0.0007(3) 0.0010(3) -0.0006(3)
C1 0.0186(4) 0.0177(4) 0.0166(4) 0.0012(3) 0.0027(3) -0.0002(3)
C2 0.0168(4) 0.0182(4) 0.0155(4) 0.0035(3) 0.0008(3) 0.0004(3)
C3 0.0199(4) 0.0189(4) 0.0185(4) 0.0033(3) 0.0015(3) -0.0013(3)
C4 0.0200(4) 0.0281(5) 0.0252(5) 0.0051(4) 0.0020(4) -0.0065(4)
C5 0.0156(3) 0.0156(4) 0.0181(4) 0.0017(3) 0.0036(3) -0.0002(3)
C6 0.0190(4) 0.0160(4) 0.0195(4) -0.0003(3) 0.0053(3) 0.0007(3)
C7 0.0213(4) 0.0223(4) 0.0182(4) -0.0012(3) 0.0034(3) 0.0011(3)
C8 0.0249(4) 0.0237(4) 0.0218(4) 0.0044(3) 0.0006(3) 0.0029(4)
C9 0.0301(5) 0.0158(4) 0.0295(5) 0.0026(3) 0.0013(4) 0.0040(4)
C10 0.0244(4) 0.0159(4) 0.0229(4) -0.0018(3) 0.0017(3) -0.0002(3)
C11 0.0168(4) 0.0165(4) 0.0184(4) 0.0008(3) 0.0027(3) -0.0017(3)
C12 0.0202(4) 0.0178(4) 0.0227(4) 0.0030(3) 0.0013(3) 0.0008(3)
C13 0.0232(4) 0.0168(4) 0.0276(5) 0.0002(3) 0.0031(4) 0.0003(3)
C14 0.0218(4) 0.0193(4) 0.0214(4) -0.0017(3) 0.0036(3) -0.0038(3)
C15 0.0215(4) 0.0208(4) 0.0201(4) 0.0025(3) -0.0002(3) -0.0003(3)
C16 0.0208(4) 0.0162(4) 0.0218(4) 0.0019(3) 0.0012(3) 0.0007(3)
C17 0.0285(5) 0.0372(6) 0.0235(5) -0.0059(4) 0.0001(4) -0.0058(5)

loop_
_atom_type_symbol
_atom_type_description
_atom_type_scat_dispersion_real
_atom_type_scat_dispersion_imag
_atom_type_scat_source
C C 0.0033 0.0016 'International Tables Vol C Tables 4.2.6.8 and 6.1.1.4'
H H 0.0000 0.0000 'International Tables Vol C Tables 4.2.6.8 and 6.1.1.4'
N N 0.0061 0.0033 'International Tables Vol C Tables 4.2.6.8 and 6.1.1.4'
O O 0.0106 0.0060 'International Tables Vol C Tables 4.2.6.8 and 6.1.1.4'
S S 0.1246 0.1234 'International Tables Vol C Tables 4.2.6.8 and 6.1.1.4'

loop_
_geom_angle_atom_site_label_1
_geom_angle_atom_site_label_2
_geom_angle_atom_site_label_3
_geom_angle
O2 S1 O1 119.55(4)
O2 S1 C1 107.77(4)
O1 S1 C1 108.45(4)
O2 S1 C5 108.16(4)
O1 S1 C5 108.10(4)
C1 S1 C5 103.69(4)
C2 S2 C4 104.35(5)
C14 O3 C17 116.26(8)
C2 N2 C11 127.49(8)
C2 N2 H2 115.2(8)
C11 N2 H2 115.2(8)
C2 C1 C3 122.20(8)
C2 C1 S1 122.53(7)
C3 C1 S1 114.58(6)
N2 C2 C1 121.77(8)
N2 C2 S2 122.10(7)
C1 C2 S2 116.13(7)
N1 C3 C1 177.00(10)
S2 C4 H4A 104.3(8)
S2 C4 H4B 113.5(7)
H4A C4 H4B 105.9(10)
S2 C4 H4C 110.2(8)
H4A C4 H4C 111.7(11)
H4B C4 H4C 111.0(11)
C10 C5 C6 121.31(8)
C10 C5 S1 119.57(7)
C6 C5 S1 119.00(7)
C7 C6 C5 119.21(8)
C7 C6 H6 121.0(7)
C5 C6 H6 119.8(7)
C6 C7 C8 120.00(9)
C6 C7 H7 119.7(7)
C8 C7 H7 120.3(7)
C7 C8 C9 120.53(9)
C7 C8 H8 118.1(7)
C9 C8 H8 121.4(7)
C8 C9 C10 120.16(9)
C8 C9 H9 120.9(7)
C10 C9 H9 118.9(7)
C9 C10 C5 118.79(9)
C9 C10 H10 119.6(7)
C5 C10 H10 121.7(7)
C16 C11 C12 120.22(8)
C16 C11 N2 120.68(8)
C12 C11 N2 118.97(8)
C13 C12 C11 120.01(8)
C13 C12 H12 122.9(7)
C11 C12 H12 117.1(7)
C12 C13 C14 119.80(9)
C12 C13 H13 121.0(7)
C14 C13 H13 119.1(7)
O3 C14 C15 123.99(8)
O3 C14 C13 115.62(8)
C15 C14 C13 120.38(8)
C14 C15 C16 119.49(9)
C14 C15 H15 119.4(7)
C16 C15 H15 121.0(7)
C11 C16 C15 120.06(8)
C11 C16 H16 119.1(7)
C15 C16 H16 120.8(7)
O3 C17 H17A 106.0(8)
O3 C17 H17B 112.8(7)
H17A C17 H17B 107.3(10)
O3 C17 H17C 108.1(8)
H17A C17 H17C 113.5(10)
H17B C17 H17C 109.3(11)

loop_
_geom_bond_atom_site_label_1
_geom_bond_atom_site_label_2
_geom_bond_distance
S1 O2 1.4386(7)
S1 O1 1.4434(7)
S1 C1 1.7531(9)
S1 C5 1.7651(9)
S2 C2 1.7428(9)
S2 C4 1.8088(11)
O3 C14 1.3697(11)
O3 C17 1.4271(13)
N1 C3 1.1512(12)
N2 C2 1.3399(11)
N2 C11 1.4290(11)
N2 H2 0.872(12)
C1 C2 1.3984(12)
C1 C3 1.4160(12)
C4 H4A 0.951(13)
C4 H4B 1.001(12)
C4 H4C 0.989(14)
C5 C10 1.3915(12)
C5 C6 1.3926(12)
C6 C7 1.3854(13)
C6 H6 0.933(11)
C7 C8 1.3873(14)
C7 H7 0.920(11)
C8 C9 1.3884(14)
C8 H8 0.971(12)
C9 C10 1.3909(13)
C9 H9 0.969(13)
C10 H10 0.954(12)
C11 C16 1.3845(12)
C11 C12 1.3931(12)
C12 C13 1.3814(13)
C12 H12 0.946(12)
C13 C14 1.3951(13)
C13 H13 0.974(11)
C14 C15 1.3887(13)
C15 C16 1.3942(13)
C15 H15 0.929(12)
C16 H16 0.967(11)
C17 H17A 0.963(13)
C17 H17B 0.982(12)
C17 H17C 0.986(14)

loop_
_geom_hbond_atom_site_label_D
_geom_hbond_atom_site_label_H
_geom_hbond_atom_site_label_A
_geom_hbond_distance_DH
_geom_hbond_distance_HA
_geom_hbond_distance_DA
_geom_hbond_angle_DHA
N2 H2 O1 0.872(12) 2.107(12) 2.7957(10) 135.3(10)

loop_
_geom_torsion_atom_site_label_1
_geom_torsion_atom_site_label_2
_geom_torsion_atom_site_label_3
_geom_torsion_atom_site_label_4
_geom_torsion
O2 S1 C1 C2 -168.95(7)
O1 S1 C1 C2 -38.20(8)
C5 S1 C1 C2 76.53(8)
O2 S1 C1 C3 20.45(8)
O1 S1 C1 C3 151.20(6)
C5 S1 C1 C3 -94.07(7)
C11 N2 C2 C1 -149.37(9)
C11 N2 C2 S2 30.32(12)
C3 C1 C2 N2 -164.35(8)
S1 C1 C2 N2 25.75(12)
C3 C1 C2 S2 15.94(11)
S1 C1 C2 S2 -153.96(5)
C4 S2 C2 N2 28.59(8)
C4 S2 C2 C1 -151.70(7)
C2 C1 C3 N1 157.2(18)
S1 C1 C3 N1 -32.2(19)
O2 S1 C5 C10 -17.90(8)
O1 S1 C5 C10 -148.69(7)
C1 S1 C5 C10 96.33(8)
O2 S1 C5 C6 165.93(7)
O1 S1 C5 C6 35.14(8)
C1 S1 C5 C6 -79.83(7)
C10 C5 C6 C7 0.50(13)
S1 C5 C6 C7 176.60(7)
C5 C6 C7 C8 0.33(13)
C6 C7 C8 C9 -0.77(14)
C7 C8 C9 C10 0.38(15)
C8 C9 C10 C5 0.44(15)
C6 C5 C10 C9 -0.89(14)
S1 C5 C10 C9 -176.96(7)
C2 N2 C11 C16 45.31(13)
C2 N2 C11 C12 -138.79(9)
C16 C11 C12 C13 1.38(14)
N2 C11 C12 C13 -174.54(8)
C11 C12 C13 C14 -0.60(14)
C17 O3 C14 C15 9.18(14)
C17 O3 C14 C13 -170.15(9)
C12 C13 C14 O3 178.38(8)
C12 C13 C14 C15 -0.97(14)
O3 C14 C15 C16 -177.56(9)
C13 C14 C15 C16 1.74(14)
C12 C11 C16 C15 -0.60(14)
N2 C11 C16 C15 175.25(8)
C14 C15 C16 C11 -0.95(14)
